data_4111271
loop_
_publ_author_name
'Aubry K. Miller'
'Chambers C. Hughes'
'Joshua J. Kennedy-Smith'
'Stefan N. Gradl'
'Dirk Trauner'

_publ_contact_author_address
;
    Department of Chemistry, University of California, 
    Berkeley, Berkeley, CA 94720-1460 (USA)
;
_publ_contact_author_email ' trauner@cchem.berkeley.edu '
_publ_contact_author_fax ' (+1) 510-643-9480 '
_publ_contact_author_name ' Dirk Trauner'
_publ_contact_author_phone ' (+1) 510-643-5507 '
_publ_section_title
;
 Total Synthesis of (-)-Heptemerone B and (-)-Guanacastepene E
;
_journal_name_full 'Journal of the American Chemical Society'
_journal_page_first 17057
_journal_page_last 17062
_journal_paper_doi 10.1021/ja0660507
_journal_volume 128
_journal_year 2006
_chemical_formula_sum 'C14 H20 I2 N2 O3'
_chemical_formula_weight 518.13
_space_group_IT_number 2
_symmetry_cell_setting triclinic
_symmetry_Int_Tables_number 2
_symmetry_space_group_name_Hall '-P 1'
_symmetry_space_group_name_H-M 'P -1'
_audit_creation_date 'Mon Jul  9 14:48:11 2001'
_audit_creation_method 'by teXsan'
_cell_angle_alpha 90.903(2)
_cell_angle_beta 101.474(2)
_cell_angle_gamma 116.339(2)
_cell_formula_units_Z 2
_cell_length_a 9.7244(7)
_cell_length_b 10.2254(8)
_cell_length_c 10.4074(8)
_cell_measurement_reflns_used 1945
_cell_measurement_temperature 152.2
_cell_measurement_theta_max 22.5
_cell_measurement_theta_min 1.8
_cell_volume 902.50(12)
_computing_cell_refinement 'Bruker SAINT v5.04'
_computing_data_collection 'Bruker SMART v5.0'
_computing_data_reduction 'Bruker SAINT v5.04'
_computing_publication_material teXsan
_computing_structure_refinement teXsan
_computing_structure_solution SIR97
_diffrn_measured_fraction_theta_full 0.9371
_diffrn_measured_fraction_theta_max 0.9371
_diffrn_measurement_device_type 'SMART CCD'
_diffrn_measurement_method \w-scan
_diffrn_radiation_type 'Mo K\a'
_diffrn_radiation_wavelength 0.7107
_diffrn_reflns_av_R_equivalents 0.042
_diffrn_reflns_limit_h_max 11
_diffrn_reflns_limit_h_min 0
_diffrn_reflns_limit_k_max 10
_diffrn_reflns_limit_k_min -11
_diffrn_reflns_limit_l_max 11
_diffrn_reflns_limit_l_min -12
_diffrn_reflns_number 2860
_diffrn_reflns_theta_full 24.70
_diffrn_reflns_theta_max 24.70
_exptl_absorpt_coefficient_mu 3.496
_exptl_absorpt_correction_T_max 0.950
_exptl_absorpt_correction_T_min 0.640
_exptl_absorpt_correction_type empirical
_exptl_absorpt_process_details 'Blessing, 1995'
_exptl_crystal_colour colorless
_exptl_crystal_density_diffrn 1.907
_exptl_crystal_description tablet
_exptl_crystal_size_max 0.160
_exptl_crystal_size_mid 0.110
_exptl_crystal_size_min 0.060
_refine_diff_density_max 0.85
_refine_diff_density_min -1.06
_refine_ls_extinction_method none
_refine_ls_goodness_of_fit_ref 1.426
_refine_ls_hydrogen_treatment noref
_refine_ls_number_parameters 190
_refine_ls_number_reflns 2038
_refine_ls_R_factor_gt 0.0431
_refine_ls_shift/su_max 0.0052
_refine_ls_structure_factor_coef F
_refine_ls_weighting_details 'w = 1/[\s^2^(Fo) + 0.00022|Fo|^2^]'
_refine_ls_weighting_scheme calc
_refine_ls_wR_factor_ref 0.0541
_reflns_number_gt 2038
_reflns_number_total 2860
_reflns_threshold_expression F^2^>3.0\s(F^2^)
_cod_data_source_file ja0660507si20060911_093224.cif
_cod_data_source_block jks238_for_Joshua_Kennedy-
_cod_original_cell_volume 902.5(1)
_cod_original_sg_symbol_H-M 'P -1 '
_cod_original_formula_sum 'C14 H20 I2 N2 O3 '
_cod_database_code 4111271

loop_
_symmetry_equiv_pos_as_xyz
x,y,z
-x,-y,-z

loop_
_atom_site_label
_atom_site_type_symbol
_atom_site_fract_x
_atom_site_fract_y
_atom_site_fract_z
_atom_site_U_iso_or_equiv
_atom_site_adp_type
_atom_site_occupancy
_atom_site_calc_flag
I1 I 0.33927(7) 0.05798(7) -0.13400(6) 0.0375(2) Uani 1.00 d
I2 I 0.34173(7) 0.32296(7) -0.40130(6) 0.0355(2) Uani 1.00 d
O1 O 0.7840(7) 0.3506(7) -0.2047(7) 0.043(2) Uani 1.00 d
O2 O 0.0801(7) 0.3533(8) -0.5631(7) 0.050(2) Uani 1.00 d
O3 O 0.0719(8) -0.1508(8) -0.0427(7) 0.049(2) Uani 1.00 d
N1 N -0.181(1) 0.289(1) -0.627(1) 0.087(4) Uani 1.00 d
N2 N -0.191(1) -0.268(1) -0.079(1) 0.065(3) Uani 1.00 d
C1 C 0.692(1) 0.2400(9) -0.1428(7) 0.021(2) Uani 1.00 d
C2 C 0.535(1) 0.2110(10) -0.1927(9) 0.028(3) Uani 1.00 d
C3 C 0.5366(10) 0.3106(10) -0.2905(9) 0.029(3) Uani 1.00 d
C4 C 0.698(1) 0.396(1) -0.2945(9) 0.033(3) Uani 1.00 d
C5 C -0.056(1) 0.293(1) -0.562(1) 0.068(5) Uani 1.00 d
C6 C -0.128(1) 0.177(1) -0.458(1) 0.069(5) Uani 1.00 d
C7 C -0.297(2) 0.118(1) -0.499(2) 0.084(5) Uani 1.00 d
C8 C -0.330(1) 0.216(1) -0.607(1) 0.062(4) Uani 1.00 d
C9 C -0.162(2) 0.389(2) -0.735(1) 0.092(6) Uani 1.00 d
C10 C -0.060(1) -0.178(1) -0.097(1) 0.060(4) Uani 1.00 d
C11 C -0.100(1) -0.092(1) -0.215(1) 0.063(4) Uani 1.00 d
C12 C -0.267(2) -0.135(2) -0.227(1) 0.071(5) Uani 1.00 d
C13 C -0.337(1) -0.284(1) -0.162(1) 0.069(4) Uani 1.00 d
C14 C -0.194(2) -0.372(1) 0.021(1) 0.080(5) Uani 1.00 d
H1 H 0.7304 0.1932 -0.0794 0.0266 Uiso 1.00 calc
H2 H 0.7378 0.4710 -0.3491 0.0389 Uiso 1.00 calc
H3 H -0.0992 0.1011 -0.4555 0.0786 Uiso 1.00 calc
H4 H -0.0952 0.2276 -0.3681 0.0786 Uiso 1.00 calc
H5 H -0.3452 0.0225 -0.5460 0.1087 Uiso 1.00 calc
H6 H -0.3485 0.1223 -0.4341 0.1087 Uiso 1.00 calc
H7 H -0.3688 0.2776 -0.5698 0.0737 Uiso 1.00 calc
H8 H -0.4116 0.1556 -0.6826 0.0737 Uiso 1.00 calc
H9 H -0.0878 0.4896 -0.6960 0.0834 Uiso 1.00 calc
H10 H -0.1078 0.3639 -0.7950 0.0834 Uiso 1.00 calc
H11 H -0.2533 0.3848 -0.7821 0.0834 Uiso 1.00 calc
H12 H -0.0361 0.0105 -0.1980 0.0722 Uiso 1.00 calc
H13 H -0.0861 -0.1263 -0.2971 0.0722 Uiso 1.00 calc
H14 H -0.2761 -0.0596 -0.1747 0.0800 Uiso 1.00 calc
H15 H -0.3218 -0.1441 -0.3139 0.0800 Uiso 1.00 calc
H16 H -0.3871 -0.3681 -0.2301 0.0808 Uiso 1.00 calc
H17 H -0.4163 -0.2914 -0.1161 0.0808 Uiso 1.00 calc
H18 H -0.2978 -0.4346 0.0278 0.0773 Uiso 1.00 calc
H19 H -0.1449 -0.4297 -0.0005 0.0773 Uiso 1.00 calc
H20 H -0.1344 -0.3169 0.1073 0.0773 Uiso 1.00 calc

loop_
_atom_site_aniso_label
_atom_site_aniso_U_11
_atom_site_aniso_U_22
_atom_site_aniso_U_33
_atom_site_aniso_U_12
_atom_site_aniso_U_13
_atom_site_aniso_U_23
I1 0.0387(4) 0.0363(4) 0.0368(4) 0.0147(3) 0.0119(3) 0.0091(3)
I2 0.0295(4) 0.0391(4) 0.0354(4) 0.0157(3) 0.0014(3) 0.0070(3)
O1 0.033(4) 0.047(4) 0.047(4) 0.019(4) 0.004(3) -0.001(4)
O2 0.020(3) 0.063(5) 0.061(5) 0.015(3) 0.005(3) 0.025(4)
O3 0.027(4) 0.058(5) 0.053(5) 0.014(4) 0.000(3) 0.025(4)
N1 0.038(6) 0.075(8) 0.13(1) 0.015(6) 0.001(6) -0.053(8)
N2 0.047(6) 0.065(7) 0.079(8) 0.020(6) 0.019(6) -0.022(6)
C1 0.038(5) 0.020(5) 0.007(4) 0.016(4) 0.005(4) 0.008(4)
C2 0.030(5) 0.032(5) 0.031(5) 0.019(5) 0.012(4) 0.009(4)
C3 0.023(5) 0.032(5) 0.033(6) 0.013(4) 0.004(4) 0.003(4)
C4 0.052(6) 0.037(6) 0.022(5) 0.036(5) -0.007(4) 0.006(4)
C5 0.050(8) 0.066(9) 0.08(1) 0.034(7) -0.013(7) -0.030(8)
C6 0.056(8) 0.077(10) 0.088(10) 0.031(7) 0.039(7) 0.023(8)
C7 0.08(1) 0.058(9) 0.11(1) 0.014(8) 0.054(9) 0.003(9)
C8 0.030(6) 0.068(8) 0.083(10) 0.022(6) 0.008(6) -0.019(7)
C9 0.19(2) 0.065(9) 0.043(7) 0.07(1) 0.036(9) 0.035(7)
C10 0.043(7) 0.053(8) 0.069(9) 0.014(6) 0.000(7) -0.027(7)
C11 0.051(7) 0.082(9) 0.046(7) 0.027(7) 0.000(6) 0.014(7)
C12 0.089(10) 0.084(10) 0.053(8) 0.062(9) -0.014(7) -0.005(7)
C13 0.029(6) 0.070(9) 0.090(10) 0.014(6) -0.003(6) -0.037(8)
C14 0.15(1) 0.033(7) 0.056(8) 0.033(8) 0.051(9) 0.022(6)

loop_
_atom_type_symbol
_atom_type_description
_atom_type_scat_dispersion_real
_atom_type_scat_dispersion_imag
_atom_type_scat_source
O O 0.011 0.006
;International Tables for Crystallography
(1992, Vol. C, Tables 4.2.6.8 and 6.1.1.1)
;
N N 0.006 0.003
;International Tables for Crystallography
(1992, Vol. C, Tables 4.2.6.8 and 6.1.1.1)
;
C C 0.003 0.002
;International Tables for Crystallography
(1992, Vol. C, Tables 4.2.6.8 and 6.1.1.1)
;
H H 0.000 0.000
;International Tables for Crystallography
(1992, Vol. C, Table 6.1.1.2)
;
I I -0.474 1.812
;International Tables for Crystallography
(1992, Vol. C, Tables 4.2.6.8 and 6.1.1.1)
;

loop_
_geom_angle_atom_site_label_1
_geom_angle_atom_site_label_2
_geom_angle_atom_site_label_3
_geom_angle
C1 O1 C4 112.2(7)
C5 N1 C8 128(1)
C5 N1 C9 115(1)
C8 N1 C9 115(1)
C10 N2 C13 121(1)
C10 N2 C14 118(1)
C13 N2 C14 119(1)
O1 C1 C2 107.6(7)
I1 C2 C1 126.4(6)
I1 C2 C3 126.6(6)
C1 C2 C3 107.0(7)
I2 C3 C2 126.2(6)
I2 C3 C4 127.7(7)
C2 C3 C4 106.1(7)
O1 C4 C3 107.1(8)
O2 C5 N1 136(1)
O2 C5 C6 123(1)
N1 C5 C6 99(1)
C5 C6 C7 105(1)
C6 C7 C8 106(1)
N1 C8 C7 97(1)
O3 C10 N2 131(1)
O3 C10 C11 123(1)
N2 C10 C11 105(1)
C10 C11 C12 103(1)
C11 C12 C13 106(1)
N2 C13 C12 98.1(9)

loop_
_geom_bond_atom_site_label_1
_geom_bond_atom_site_label_2
_geom_bond_distance
_geom_bond_publ_flag
I1 C2 2.074(8) yes
I2 C3 2.070(9) yes
O1 C1 1.358(10) yes
O1 C4 1.36(1) yes
O2 C5 1.19(1) yes
O3 C10 1.19(1) yes
N1 C5 1.25(2) yes
N1 C8 1.37(1) yes
N1 C9 1.51(2) yes
N2 C10 1.25(1) yes
N2 C13 1.45(2) yes
N2 C14 1.50(2) yes
C1 C2 1.40(1) yes
C2 C3 1.45(1) yes
C3 C4 1.42(1) yes
C5 C6 1.64(2) yes
C6 C7 1.44(2) yes
C7 C8 1.60(2) yes
C10 C11 1.61(2) yes
C11 C12 1.47(2) yes
C12 C13 1.59(2) yes

loop_
_geom_contact_atom_site_label_1
_geom_contact_atom_site_label_2
_geom_contact_distance
_geom_contact_site_symmetry_2
I1 O3 2.888(7) .
I2 O2 2.901(7) .
O1 C14 3.56(1) 1_665
O1 C7 3.59(2) 1_655
O1 C6 3.60(1) 1_655
O2 C4 3.15(1) 2_664
O2 C11 3.60(2) 2_554
O3 C1 3.15(1) 2_655
O3 C11 3.51(2) 2_555
O3 C12 3.56(1) 2_555
C4 C7 3.56(2) 1_655

loop_
_geom_torsion_atom_site_label_1
_geom_torsion_atom_site_label_2
_geom_torsion_atom_site_label_3
_geom_torsion_atom_site_label_4
_geom_torsion
I1 C2 C1 O1 -178.1(6)
I1 C2 C3 I2 -1(1)
I1 C2 C3 C4 178.6(6)
I2 C3 C2 C1 179.7(6)
I2 C3 C4 O1 179.8(6)
O1 C1 C2 C3 0.6(9)
O1 C4 C3 C2 0(1)
O2 C5 N1 C8 -176(1)
O2 C5 N1 C9 -3(2)
O2 C5 C6 C7 -173(1)
O3 C10 N2 C13 -177(1)
O3 C10 N2 C14 -5(1)
O3 C10 C11 C12 -166(1)
N1 C5 C6 C7 5(1)
N1 C8 C7 C6 12(1)
N2 C10 C11 C12 12(1)
N2 C13 C12 C11 22(1)
C1 O1 C4 C3 0.9(10)
C1 C2 C3 C4 0(1)
C2 C1 O1 C4 -0.9(9)
C5 N1 C8 C7 -11(1)
C5 C6 C7 C8 -11(1)
C6 C5 N1 C8 5(1)
C6 C5 N1 C9 178(1)
C7 C8 N1 C9 175(1)
C10 N2 C13 C12 -16(1)
C10 C11 C12 C13 -21(1)
C11 C10 N2 C13 4(1)
C11 C10 N2 C14 176.2(10)
C12 C13 N2 C14 171.1(10)

loop_
_cod_related_entry_id
_cod_related_entry_database
_cod_related_entry_code
1 ChemSpider 30660432
